data_4505405
loop_
_publ_author_name
'Hosokawa, Toshihito'
'Datta, Sharmistha'
'Sheth, Agam R.'
'Brooks, Neil R.'
'Young, Jr., Victor G.'
'Grant, David J. W.'

_publ_section_title
;
 Isostructurality among Five Solvates of Phenylbutazone
;
_journal_issue 6
_journal_name_full 'Crystal Growth &amp; Design'
_journal_page_first 1195
_journal_page_last 1201
_journal_paper_doi 10.1021/cg049923m
_journal_volume 4
_journal_year 2004
_chemical_formula_moiety 'C19 H20 O2 N2, 0.5(C4 H8 O)'
_chemical_formula_sum 'C21 H24 N2 O2.5'
_chemical_formula_weight 344.42
_chemical_name_common 'Phenylbutazone tetrahydrofuran solvate'
_chemical_name_systematic ?
_space_group_IT_number 15
_symmetry_cell_setting monoclinic
_symmetry_space_group_name_Hall '-C 2yc'
_symmetry_space_group_name_H-M 'C 1 2/c 1'
_atom_sites_solution_hydrogens geom
_atom_sites_solution_primary direct
_atom_sites_solution_secondary difmap
_audit_creation_method SHELXL-97
_cell_angle_alpha 90.00
_cell_angle_beta 93.819(2)
_cell_angle_gamma 90.00
_cell_formula_units_Z 8
_cell_length_a 22.614(2)
_cell_length_b 5.9811(6)
_cell_length_c 27.193(3)
_cell_measurement_reflns_used 2331
_cell_measurement_temperature 173(2)
_cell_measurement_theta_max 25.0
_cell_measurement_theta_min 2.25
_cell_volume 3669.9(6)
_computing_cell_refinement 'SAINT, Bruker'
_computing_data_collection 'SMART, Bruker'
_computing_data_reduction 'SAINT, Bruker'
_computing_molecular_graphics 'SHELXTL, Bruker'
_computing_publication_material 'Bruker SHELXTL'
_computing_structure_refinement SHELXL-97
_computing_structure_solution SHELXS-97
_diffrn_ambient_temperature 173(2)
_diffrn_measured_fraction_theta_full 0.998
_diffrn_measured_fraction_theta_max 0.998
_diffrn_measurement_device_type 'Siemens SMART Platform CCD'
_diffrn_measurement_method 'area detector, omega scans'
_diffrn_radiation_monochromator graphite
_diffrn_radiation_source 'normal-focus sealed tube'
_diffrn_radiation_type MoK\a
_diffrn_radiation_wavelength 0.71073
_diffrn_reflns_av_R_equivalents 0.0466
_diffrn_reflns_av_sigmaI/netI 0.0411
_diffrn_reflns_limit_h_max 26
_diffrn_reflns_limit_h_min -24
_diffrn_reflns_limit_k_max 7
_diffrn_reflns_limit_k_min -7
_diffrn_reflns_limit_l_max 32
_diffrn_reflns_limit_l_min -32
_diffrn_reflns_number 13222
_diffrn_reflns_theta_full 25.05
_diffrn_reflns_theta_max 25.05
_diffrn_reflns_theta_min 1.50
_diffrn_standards_decay_% none
_exptl_absorpt_coefficient_mu 0.082
_exptl_absorpt_correction_T_max 1.000000
_exptl_absorpt_correction_T_min 0.825291
_exptl_absorpt_correction_type multi-scan
_exptl_absorpt_process_details 'SADABS, R. Blessing, 1995'
_exptl_crystal_colour colorless
_exptl_crystal_density_diffrn 1.247
_exptl_crystal_density_meas 0
_exptl_crystal_density_method 'not measured'
_exptl_crystal_description needles
_exptl_crystal_F_000 1472
_exptl_crystal_size_max 0.6
_exptl_crystal_size_mid 0.2
_exptl_crystal_size_min 0.2
_refine_diff_density_max 0.216
_refine_diff_density_min -0.295
_refine_diff_density_rms 0.052
_refine_ls_extinction_method none
_refine_ls_goodness_of_fit_ref 1.046
_refine_ls_hydrogen_treatment riding
_refine_ls_matrix_type full
_refine_ls_number_parameters 275
_refine_ls_number_reflns 3237
_refine_ls_number_restraints 39
_refine_ls_restrained_S_all 1.070
_refine_ls_R_factor_all 0.0816
_refine_ls_R_factor_gt 0.0590
_refine_ls_shift/su_max 0.000
_refine_ls_shift/su_mean 0.000
_refine_ls_structure_factor_coef Fsqd
_refine_ls_weighting_details 'calc w=1/[\s^2^(Fo^2^)+(0.0677P)^2^+3.4610P] where P=(Fo^2^+2Fc^2^)/3'
_refine_ls_weighting_scheme calc
_refine_ls_wR_factor_gt 0.1309
_refine_ls_wR_factor_ref 0.1421
_reflns_number_gt 2516
_reflns_number_total 3237
_reflns_threshold_expression >2sigma(I)
_cod_data_source_file cg049923msi20040224_102422.cif
_cod_data_source_block 02119m
_cod_depositor_comments
;
The following automatic conversions were performed:

'_symmetry_cell_setting' value 'Monoclinic' changed to 'monoclinic'
according to /home/saulius/struct/CIF-dictionaries/cif_core.dic
dictionary named 'cif_core.dic' version 2.4.1 from 2010-06-29.

Automatic conversion script
Id: cif_fix_values 1715 2011-07-08 13:25:40Z adriana 
;
_cod_original_cell_volume 3669.9(7)
_cod_original_sg_symbol_H-M C2/c
_cod_database_code 4505405

loop_
_symmetry_equiv_pos_as_xyz
'x, y, z'
'-x, y, -z+1/2'
'x+1/2, y+1/2, z'
'-x+1/2, y+1/2, -z+1/2'
'-x, -y, -z'
'x, -y, z-1/2'
'-x+1/2, -y+1/2, -z'
'x+1/2, -y+1/2, z-1/2'

loop_
_atom_site_label
_atom_site_type_symbol
_atom_site_fract_x
_atom_site_fract_y
_atom_site_fract_z
_atom_site_U_iso_or_equiv
_atom_site_adp_type
_atom_site_occupancy
_atom_site_symmetry_multiplicity
_atom_site_calc_flag
_atom_site_refinement_flags
_atom_site_disorder_assembly
_atom_site_disorder_group
O1 O 0.12777(7) 0.1093(3) 0.38550(6) 0.0404(4) Uani 1 1 d . . .
N1 N 0.19497(8) -0.1763(3) 0.38176(6) 0.0300(4) Uani 1 1 d . . .
C1 C 0.18488(10) -0.2294(4) 0.33019(8) 0.0310(5) Uani 1 1 d . . .
O2 O 0.20517(7) -0.4485(3) 0.49471(5) 0.0384(4) Uani 1 1 d . . .
N2 N 0.21492(8) -0.3557(3) 0.41339(6) 0.0306(4) Uani 1 1 d . . .
C2 C 0.19754(11) -0.0664(4) 0.29631(8) 0.0411(6) Uani 1 1 d . . .
H2A H 0.2131 0.0742 0.3070 0.049 Uiso 1 1 calc R . .
C3 C 0.18705(13) -0.1125(5) 0.24638(9) 0.0530(8) Uani 1 1 d . . .
H3A H 0.1953 -0.0019 0.2227 0.064 Uiso 1 1 calc R . .
C4 C 0.16492(13) -0.3155(5) 0.23104(9) 0.0561(8) Uani 1 1 d . . .
H4A H 0.1576 -0.3446 0.1968 0.067 Uiso 1 1 calc R . .
C5 C 0.15325(13) -0.4783(5) 0.26506(9) 0.0523(7) Uani 1 1 d . . .
H5A H 0.1384 -0.6198 0.2542 0.063 Uiso 1 1 calc R . .
C6 C 0.16321(11) -0.4356(4) 0.31538(8) 0.0394(6) Uani 1 1 d . . .
H6A H 0.1552 -0.5468 0.3390 0.047 Uiso 1 1 calc R . .
C7 C 0.27241(9) -0.4444(4) 0.40584(7) 0.0273(5) Uani 1 1 d . . .
C8 C 0.28783(10) -0.6537(4) 0.42477(8) 0.0317(5) Uani 1 1 d . . .
H8A H 0.2601 -0.7388 0.4417 0.038 Uiso 1 1 calc R . .
C9 C 0.34385(10) -0.7372(4) 0.41884(8) 0.0356(6) Uani 1 1 d . . .
H9A H 0.3549 -0.8786 0.4324 0.043 Uiso 1 1 calc R . .
C10 C 0.38404(11) -0.6159(4) 0.39313(8) 0.0386(6) Uani 1 1 d . . .
H10A H 0.4224 -0.6745 0.3888 0.046 Uiso 1 1 calc R . .
C11 C 0.36783(10) -0.4085(4) 0.37388(8) 0.0355(6) Uani 1 1 d . . .
H11A H 0.3952 -0.3256 0.3561 0.043 Uiso 1 1 calc R . .
C12 C 0.31246(10) -0.3215(4) 0.38028(7) 0.0307(5) Uani 1 1 d . . .
H12A H 0.3018 -0.1786 0.3673 0.037 Uiso 1 1 calc R . .
C13 C 0.19333(9) -0.3261(4) 0.45989(8) 0.0304(5) Uani 1 1 d . B .
C14 C 0.15810(10) -0.1130(4) 0.45864(7) 0.0310(5) Uani 1 1 d . . .
H14A H 0.1826 -0.0007 0.4782 0.037 Uiso 1 1 calc R A 1
C19 C 0.15689(10) -0.0383(4) 0.40544(8) 0.0304(5) Uani 1 1 d . B .
C15 C 0.09687(10) -0.1169(4) 0.48051(8) 0.0358(6) Uani 0.832(7) 1 d PD B 1
H15A H 0.1012 -0.1922 0.5130 0.043 Uiso 0.832(7) 1 calc PR B 1
H15B H 0.0847 0.0393 0.4863 0.043 Uiso 0.832(7) 1 calc PR B 1
C16 C 0.04748(13) -0.2317(6) 0.44956(12) 0.0314(9) Uani 0.832(7) 1 d PD B 1
H16A H 0.0435 -0.1595 0.4167 0.038 Uiso 0.832(7) 1 calc PR B 1
H16B H 0.0097 -0.2091 0.4654 0.038 Uiso 0.832(7) 1 calc PR B 1
C17 C 0.05699(14) -0.4806(6) 0.44266(14) 0.0404(10) Uani 0.832(7) 1 d PD B 1
H17A H 0.0930 -0.5036 0.4245 0.048 Uiso 0.832(7) 1 calc PR B 1
H17B H 0.0638 -0.5519 0.4754 0.048 Uiso 0.832(7) 1 calc PR B 1
C18 C 0.00484(18) -0.5936(6) 0.41481(16) 0.0466(10) Uani 0.832(7) 1 d PD B 1
H18A H 0.0131 -0.7536 0.4116 0.070 Uiso 0.832(7) 1 calc PR B 1
H18B H -0.0014 -0.5268 0.3820 0.070 Uiso 0.832(7) 1 calc PR B 1
H18C H -0.0308 -0.5734 0.4329 0.070 Uiso 0.832(7) 1 calc PR B 1
C15A C 0.09687(10) -0.1169(4) 0.48051(8) 0.0358(6) Uani 0.168(7) 1 d PD B 2
H15C H 0.0738 0.0156 0.4688 0.043 Uiso 0.168(7) 1 calc PR B 2
H15D H 0.1022 -0.1091 0.5169 0.043 Uiso 0.168(7) 1 calc PR B 2
C16A C 0.0613(8) -0.338(3) 0.4648(5) 0.057(7) Uani 0.168(7) 1 d PD B 2
H16C H 0.0855 -0.4680 0.4764 0.068 Uiso 0.168(7) 1 calc PR B 2
H16D H 0.0245 -0.3407 0.4827 0.068 Uiso 0.168(7) 1 calc PR B 2
C17A C 0.0446(8) -0.371(3) 0.4115(7) 0.073(8) Uani 0.168(7) 1 d PD B 2
H17C H 0.0814 -0.3990 0.3948 0.087 Uiso 0.168(7) 1 calc PR B 2
H17D H 0.0281 -0.2274 0.3985 0.087 Uiso 0.168(7) 1 calc PR B 2
C18A C 0.0013(11) -0.551(4) 0.3962(8) 0.0466(10) Uani 0.168(7) 1 d PD B 2
H18D H -0.0027 -0.5604 0.3601 0.070 Uiso 0.168(7) 1 calc PR B 2
H18E H -0.0373 -0.5175 0.4087 0.070 Uiso 0.168(7) 1 calc PR B 2
H18F H 0.0157 -0.6948 0.4097 0.070 Uiso 0.168(7) 1 calc PR B 2
O3 O -0.0069(4) 0.0091(15) 0.3001(3) 0.142(2) Uani 0.50 1 d PDU C -1
C21 C -0.0005(11) -0.179(3) 0.2715(6) 0.119(4) Uani 0.50 1 d PDU C -1
H21A H -0.0292 -0.2946 0.2806 0.143 Uiso 0.50 1 calc PR C -1
H21B H 0.0399 -0.2408 0.2781 0.143 Uiso 0.50 1 calc PR C -1
C22 C -0.0100(10) -0.129(2) 0.2205(6) 0.108(3) Uani 0.50 1 d PDU C -1
H22A H -0.0461 -0.2034 0.2060 0.130 Uiso 0.50 1 calc PR C -1
H22B H 0.0243 -0.1760 0.2021 0.130 Uiso 0.50 1 calc PR C -1
C23 C -0.0176(5) 0.1433(19) 0.2189(3) 0.101(3) Uani 0.50 1 d PDU C -1
H23A H 0.0179 0.2196 0.2076 0.121 Uiso 0.50 1 calc PR C -1
H23B H -0.0533 0.1908 0.1985 0.121 Uiso 0.50 1 calc PR C -1
C24 C -0.0239(6) 0.1747(17) 0.2698(3) 0.103(3) Uani 0.50 1 d PDU C -1
H24A H -0.0011 0.3098 0.2803 0.123 Uiso 0.50 1 calc PR C -1
H24B H -0.0661 0.2065 0.2743 0.123 Uiso 0.50 1 calc PR C -1

loop_
_atom_site_aniso_label
_atom_site_aniso_U_11
_atom_site_aniso_U_22
_atom_site_aniso_U_33
_atom_site_aniso_U_23
_atom_site_aniso_U_13
_atom_site_aniso_U_12
O1 0.0491(10) 0.0399(10) 0.0329(9) 0.0076(8) 0.0080(7) 0.0131(8)
N1 0.0379(11) 0.0333(10) 0.0192(9) 0.0063(8) 0.0041(7) 0.0065(8)
C1 0.0341(12) 0.0377(13) 0.0215(10) 0.0044(10) 0.0049(9) 0.0086(10)
O2 0.0408(9) 0.0505(10) 0.0241(8) 0.0145(7) 0.0042(7) 0.0030(8)
N2 0.0347(10) 0.0347(11) 0.0225(9) 0.0075(8) 0.0033(7) 0.0054(8)
C2 0.0495(15) 0.0439(15) 0.0307(12) 0.0109(11) 0.0089(11) 0.0061(12)
C3 0.0702(19) 0.0625(19) 0.0273(13) 0.0170(13) 0.0120(12) 0.0197(15)
C4 0.074(2) 0.074(2) 0.0202(12) 0.0018(13) 0.0003(12) 0.0286(17)
C5 0.0686(19) 0.0510(17) 0.0357(14) -0.0067(13) -0.0084(13) 0.0125(14)
C6 0.0487(15) 0.0421(14) 0.0271(12) 0.0048(11) -0.0007(10) 0.0050(12)
C7 0.0310(12) 0.0315(12) 0.0190(10) -0.0019(9) -0.0007(8) 0.0013(10)
C8 0.0381(13) 0.0324(13) 0.0243(11) 0.0005(9) -0.0009(9) -0.0031(10)
C9 0.0452(14) 0.0333(13) 0.0274(12) -0.0024(10) -0.0038(10) 0.0072(11)
C10 0.0370(14) 0.0494(15) 0.0293(12) -0.0097(11) 0.0009(10) 0.0085(12)
C11 0.0366(13) 0.0451(15) 0.0254(11) -0.0013(10) 0.0057(9) -0.0032(11)
C12 0.0375(13) 0.0329(13) 0.0216(10) -0.0002(9) 0.0010(9) -0.0020(10)
C13 0.0272(12) 0.0401(13) 0.0239(11) 0.0037(10) 0.0021(9) -0.0031(10)
C14 0.0336(12) 0.0374(13) 0.0220(11) 0.0007(9) 0.0021(9) -0.0021(10)
C19 0.0320(12) 0.0323(12) 0.0273(11) 0.0016(10) 0.0046(9) -0.0003(10)
C15 0.0363(13) 0.0449(14) 0.0269(11) -0.0013(10) 0.0079(10) 0.0008(11)
C16 0.0305(17) 0.0372(19) 0.0268(18) 0.0016(14) 0.0040(13) 0.0044(14)
C17 0.0380(18) 0.038(2) 0.045(2) -0.0020(17) 0.0027(15) 0.0044(15)
C18 0.0443(17) 0.042(2) 0.053(3) -0.0028(19) -0.0022(19) -0.0002(15)
C15A 0.0363(13) 0.0449(14) 0.0269(11) -0.0013(10) 0.0079(10) 0.0008(11)
C16A 0.059(12) 0.09(2) 0.021(9) 0.015(10) 0.011(8) 0.032(12)
C17A 0.057(12) 0.044(11) 0.12(2) -0.013(13) 0.046(13) 0.003(9)
C18A 0.0443(17) 0.042(2) 0.053(3) -0.0028(19) -0.0022(19) -0.0002(15)
O3 0.174(6) 0.132(6) 0.117(5) -0.019(4) -0.009(5) 0.017(5)
C21 0.117(7) 0.133(7) 0.104(6) -0.021(6) -0.013(6) 0.005(7)
C22 0.109(7) 0.130(7) 0.085(6) -0.010(7) 0.006(5) -0.025(7)
C23 0.121(7) 0.113(6) 0.071(5) 0.014(5) 0.017(5) 0.022(5)
C24 0.137(7) 0.103(5) 0.066(4) 0.003(4) -0.005(5) 0.023(5)

loop_
_atom_type_symbol
_atom_type_description
_atom_type_scat_dispersion_real
_atom_type_scat_dispersion_imag
_atom_type_scat_source
C C 0.0033 0.0016 'International Tables Vol C Tables 4.2.6.8 and 6.1.1.4'
H H 0.0000 0.0000 'International Tables Vol C Tables 4.2.6.8 and 6.1.1.4'
N N 0.0061 0.0033 'International Tables Vol C Tables 4.2.6.8 and 6.1.1.4'
O O 0.0106 0.0060 'International Tables Vol C Tables 4.2.6.8 and 6.1.1.4'

loop_
_geom_angle_atom_site_label_1
_geom_angle_atom_site_label_2
_geom_angle_atom_site_label_3
_geom_angle
C19 N1 N2 110.44(16)
C19 N1 C1 121.44(17)
N2 N1 C1 116.32(17)
C6 C1 C2 121.4(2)
C6 C1 N1 120.8(2)
C2 C1 N1 117.8(2)
C13 N2 N1 109.53(17)
C13 N2 C7 123.53(17)
N1 N2 C7 116.44(16)
C1 C2 C3 118.8(3)
C4 C3 C2 120.6(2)
C3 C4 C5 120.3(2)
C4 C5 C6 120.1(3)
C1 C6 C5 118.8(2)
C12 C7 C8 120.4(2)
C12 C7 N2 120.29(19)
C8 C7 N2 119.27(19)
C9 C8 C7 119.5(2)
C8 C9 C10 120.4(2)
C11 C10 C9 119.5(2)
C12 C11 C10 120.7(2)
C11 C12 C7 119.5(2)
O2 C13 N2 123.9(2)
O2 C13 C14 128.3(2)
N2 C13 C14 107.70(17)
C13 C14 C19 104.35(17)
C13 C14 C15 117.81(19)
C19 C14 C15 114.42(18)
O1 C19 N1 124.40(19)
O1 C19 C14 128.3(2)
N1 C19 C14 107.28(18)
C16 C15 C14 116.1(2)
C15 C16 C17 114.0(3)
C18 C17 C16 112.8(3)
C16A C17A C18A 119.0(16)
C24 O3 C21 107.3(11)
O3 C21 C22 111.1(16)
C21 C22 C23 104.2(13)
C24 C23 C22 97.2(8)
O3 C24 C23 117.7(9)

loop_
_geom_bond_atom_site_label_1
_geom_bond_atom_site_label_2
_geom_bond_distance
O1 C19 1.208(3)
N1 C19 1.383(3)
N1 N2 1.429(2)
N1 C1 1.441(3)
C1 C6 1.378(3)
C1 C2 1.384(3)
O2 C13 1.213(2)
N2 C13 1.397(3)
N2 C7 1.432(3)
C2 C3 1.390(3)
C3 C4 1.368(4)
C4 C5 1.381(4)
C5 C6 1.395(3)
C7 C12 1.389(3)
C7 C8 1.389(3)
C8 C9 1.381(3)
C9 C10 1.388(3)
C10 C11 1.386(3)
C11 C12 1.378(3)
C13 C14 1.502(3)
C14 C19 1.513(3)
C14 C15 1.543(3)
C15 C16 1.517(4)
C16 C17 1.518(5)
C17 C18 1.517(5)
C16A C17A 1.487(17)
C17A C18A 1.499(17)
O3 C24 1.328(11)
O3 C21 1.382(15)
C21 C22 1.424(12)
C22 C23 1.635(19)
C23 C24 1.413(10)

loop_
_geom_torsion_atom_site_label_1
_geom_torsion_atom_site_label_2
_geom_torsion_atom_site_label_3
_geom_torsion_atom_site_label_4
_geom_torsion
C19 N1 C1 C6 -104.5(3)
N2 N1 C1 C6 34.9(3)
C19 N1 C1 C2 75.4(3)
N2 N1 C1 C2 -145.2(2)
C19 N1 N2 C13 -4.6(2)
C1 N1 N2 C13 -148.26(19)
C19 N1 N2 C7 -150.80(18)
C1 N1 N2 C7 65.5(2)
C6 C1 C2 C3 1.1(4)
N1 C1 C2 C3 -178.8(2)
C1 C2 C3 C4 -0.4(4)
C2 C3 C4 C5 -0.6(4)
C3 C4 C5 C6 0.9(4)
C2 C1 C6 C5 -0.9(4)
N1 C1 C6 C5 179.0(2)
C4 C5 C6 C1 -0.1(4)
C13 N2 C7 C12 -122.5(2)
N1 N2 C7 C12 18.5(3)
C13 N2 C7 C8 56.9(3)
N1 N2 C7 C8 -162.07(18)
C12 C7 C8 C9 1.3(3)
N2 C7 C8 C9 -178.10(18)
C7 C8 C9 C10 -1.6(3)
C8 C9 C10 C11 0.8(3)
C9 C10 C11 C12 0.4(3)
C10 C11 C12 C7 -0.7(3)
C8 C7 C12 C11 -0.2(3)
N2 C7 C12 C11 179.24(19)
N1 N2 C13 O2 -177.0(2)
C7 N2 C13 O2 -33.7(3)
N1 N2 C13 C14 -1.0(2)
C7 N2 C13 C14 142.3(2)
O2 C13 C14 C19 -178.6(2)
N2 C13 C14 C19 5.5(2)
O2 C13 C14 C15 -50.5(3)
N2 C13 C14 C15 133.67(19)
N2 N1 C19 O1 -170.3(2)
C1 N1 C19 O1 -28.8(3)
N2 N1 C19 C14 8.1(2)
C1 N1 C19 C14 149.55(19)
C13 C14 C19 O1 170.0(2)
C15 C14 C19 O1 39.9(3)
C13 C14 C19 N1 -8.2(2)
C15 C14 C19 N1 -138.4(2)
C13 C14 C15 C16 -74.9(3)
C19 C14 C15 C16 48.3(3)
C14 C15 C16 C17 64.7(4)
C15 C16 C17 C18 175.8(3)
C24 O3 C21 C22 3.9(15)
O3 C21 C22 C23 5.9(12)
C21 C22 C23 C24 -12.5(12)
C21 O3 C24 C23 -15(2)
C22 C23 C24 O3 16.9(18)
